data_2240180
loop_
_publ_author_name
'Mague, Joel T.'
'Mohamed, Shaaban K.'
'Akkurt, Mehmet'
'El-Kashef, Hussein M. S.'
'Albayati, Mustafa R.'

_publ_section_title
;
 Crystal structure of
 (<i>E</i>)-4-{[2-(2,4-dinitrophenyl)hydrazin-1-ylidene]methyl}-3-methyl-1-phenyl-5-(1<i>H</i>-pyrrol-1-yl)-1<i>H</i>-pyrazole
;
_journal_coeditor_code IS5380
_journal_issue 12
_journal_name_full 'Acta Crystallographica Section E'
_journal_page_first o1246
_journal_page_last o1247
_journal_paper_doi 10.1107/S1600536814024039
_journal_volume 70
_journal_year 2014
_chemical_formula_iupac 'C21 H17 N7 O4'
_chemical_formula_moiety 'C21 H17 N7 O4'
_chemical_formula_sum 'C21 H17 N7 O4'
_chemical_formula_weight 431.42
_chemical_name_systematic
(<i>E</i>)-4-{[2-(2,4-Dinitrophenyl)hydrazin-1-ylidene]methyl}-3-methyl-1-phenyl-5-(1<i>H</i>-pyrrol-1-yl)-1<i>H</i>-pyrazole
_space_group_crystal_system monoclinic
_space_group_IT_number 14
_space_group_name_Hall '-P 2yn'
_space_group_name_H-M_alt 'P 1 21/n 1'
_symmetry_space_group_name_Hall '-P 2yn'
_symmetry_space_group_name_H-M 'P 1 21/n 1'
_atom_sites_solution_hydrogens mixed
_atom_sites_solution_primary direct
_atom_sites_solution_secondary difmap
_audit_creation_method SHELXL-2014
_cell_angle_alpha 90
_cell_angle_beta 93.8310(10)
_cell_angle_gamma 90
_cell_formula_units_Z 4
_cell_length_a 5.79550(10)
_cell_length_b 15.4472(4)
_cell_length_c 21.9289(5)
_cell_measurement_reflns_used 9846
_cell_measurement_temperature 150(2)
_cell_measurement_theta_max 72.076
_cell_measurement_theta_min 6.3096
_cell_volume 1958.78(8)
_computing_cell_refinement
;
<i>SAINT</i> (Bruker, 2014)
;
_computing_data_collection
;
<i>APEX2</i> (Bruker, 2014)
;
_computing_data_reduction
;
<i>SAINT</i> (Bruker, 2014)
;
_computing_molecular_graphics
;
<i>DIAMOND</i> (Brandenburg & Putz, 2012)
;
_computing_publication_material
;
<i>SHELXTL</i> (Sheldrick, 2008)
;
_computing_structure_refinement
;
<i>SHELXL2014</i> (Sheldrick, 2008)
;
_computing_structure_solution
;
<i>SHELXT</i> (Sheldrick, 2008)
;
_diffrn_ambient_temperature 150(2)
_diffrn_detector_area_resol_mean 10.4167
_diffrn_measured_fraction_theta_full 1.000
_diffrn_measured_fraction_theta_max 0.999
_diffrn_measurement_device_type 'Bruker D8 VENTURE PHOTON 100 CMOS'
_diffrn_measurement_method '\w scans'
_diffrn_radiation_monochromator mirror
_diffrn_radiation_type CuK\a
_diffrn_radiation_wavelength 1.54178
_diffrn_reflns_av_R_equivalents 0.0337
_diffrn_reflns_limit_h_max 6
_diffrn_reflns_limit_h_min -7
_diffrn_reflns_limit_k_max 19
_diffrn_reflns_limit_k_min -19
_diffrn_reflns_limit_l_max 26
_diffrn_reflns_limit_l_min -26
_diffrn_reflns_number 30722
_diffrn_reflns_theta_full 72.000
_diffrn_reflns_theta_max 72.068
_diffrn_reflns_theta_min 3.502
_exptl_absorpt_coefficient_mu 0.883
_exptl_absorpt_correction_T_max 0.93
_exptl_absorpt_correction_T_min 0.89
_exptl_absorpt_correction_type numerical
_exptl_absorpt_process_details
;
(<i>SADABS</i>; Bruker, 2014)
;
_exptl_crystal_colour red-orange
_exptl_crystal_density_diffrn 1.463
_exptl_crystal_density_method 'not measured'
_exptl_crystal_description column
_exptl_crystal_F_000 896
_exptl_crystal_size_max 0.170
_exptl_crystal_size_mid 0.100
_exptl_crystal_size_min 0.087
_refine_diff_density_max 0.199
_refine_diff_density_min -0.266
_refine_ls_extinction_method none
_refine_ls_goodness_of_fit_ref 1.030
_refine_ls_hydrogen_treatment constr
_refine_ls_matrix_type full
_refine_ls_number_parameters 290
_refine_ls_number_reflns 3854
_refine_ls_number_restraints 0
_refine_ls_restrained_S_all 1.030
_refine_ls_R_factor_all 0.0378
_refine_ls_R_factor_gt 0.0333
_refine_ls_shift/su_max 0.000
_refine_ls_shift/su_mean 0.000
_refine_ls_structure_factor_coef Fsqd
_refine_ls_weighting_details 'w=1/[\s^2^(Fo^2^)+(0.0466P)^2^+0.6128P] where P=(Fo^2^+2Fc^2^)/3'
_refine_ls_weighting_scheme calc
_refine_ls_wR_factor_gt 0.0859
_refine_ls_wR_factor_ref 0.0893
_reflns_number_gt 3425
_reflns_number_total 3854
_reflns_threshold_expression I>2\s(I)
_cod_data_source_file is5380sup1.cif
_cod_data_source_block I
_cod_database_code 2240180
_cod_database_fobs_code 2240180
_shelx_space_group_comment
;
The symmetry employed for this shelxl refinement is uniquely defined
by the following loop, which should always be used as a source of
symmetry information in preference to the above space-group names.
They are only intended as comments.
;
_shelx_estimated_absorpt_t_min 0.864
_shelx_estimated_absorpt_t_max 0.927
_shelxl_version_number 2.014

loop_
_space_group_symop_operation_xyz
'x, y, z'
'-x+1/2, y+1/2, -z+1/2'
'-x, -y, -z'
'x-1/2, -y-1/2, z-1/2'

loop_
_atom_site_type_symbol
_atom_site_label
_atom_site_fract_x
_atom_site_fract_y
_atom_site_fract_z
_atom_site_U_iso_or_equiv
_atom_site_adp_type
_atom_site_calc_flag
_atom_site_occupancy
O O1 -0.33378(17) 0.99482(6) 0.45404(5) 0.0375(2) Uani d 1
O O2 -0.58503(18) 0.90272(7) 0.41597(5) 0.0501(3) Uani d 1
O O3 -0.49349(16) 0.60444(6) 0.45127(4) 0.0358(2) Uani d 1
O O4 -0.18232(15) 0.54965(6) 0.49537(4) 0.0332(2) Uani d 1
N N1 0.97263(17) 0.60556(6) 0.70725(5) 0.0242(2) Uani d 1
N N2 0.94167(18) 0.69340(6) 0.70316(5) 0.0269(2) Uani d 1
N N3 0.80335(16) 0.47264(6) 0.66558(4) 0.0232(2) Uani d 1
N N4 0.33730(17) 0.67100(7) 0.58210(5) 0.0256(2) Uani d 1
N N5 0.14465(17) 0.64891(6) 0.54543(5) 0.0258(2) Uani d 1
H H5A 0.1113 0.5925 0.5350 0.031 Uiso d 1
N N6 -0.40360(19) 0.92045(7) 0.44522(5) 0.0327(3) Uani d 1
N N7 -0.30076(17) 0.61280(7) 0.47743(5) 0.0260(2) Uani d 1
C C1 1.14907(19) 0.57328(8) 0.75003(5) 0.0241(2) Uani d 1
C C2 1.3424(2) 0.62502(8) 0.76363(6) 0.0276(3) Uani d 1
H H2 1.3569 0.6794 0.7440 0.033 Uiso calc 1
C C3 1.5137(2) 0.59637(8) 0.80620(6) 0.0304(3) Uani d 1
H H3 1.6455 0.6315 0.8159 0.036 Uiso calc 1
C C4 1.4935(2) 0.51679(9) 0.83452(6) 0.0312(3) Uani d 1
H H4 1.6119 0.4971 0.8632 0.037 Uiso calc 1
C C5 1.3000(2) 0.46609(9) 0.82076(6) 0.0312(3) Uani d 1
H H5 1.2866 0.4115 0.8402 0.037 Uiso calc 1
C C6 1.1250(2) 0.49398(8) 0.77893(6) 0.0276(3) Uani d 1
H H6 0.9912 0.4594 0.7702 0.033 Uiso calc 1
C C7 0.81077(19) 0.56305(8) 0.67051(5) 0.0226(2) Uani d 1
C C8 0.6671(2) 0.62469(7) 0.64242(5) 0.0230(2) Uani d 1
C C9 0.7576(2) 0.70498(8) 0.66482(5) 0.0249(2) Uani d 1
C C10 0.6691(2) 0.79431(8) 0.65187(6) 0.0316(3) Uani d 1
H H10A 0.7726 0.8365 0.6729 0.047 Uiso calc 1
H H10B 0.5136 0.8000 0.6664 0.047 Uiso calc 1
H H10C 0.6630 0.8050 0.6077 0.047 Uiso calc 1
C C11 0.9756(2) 0.42083(8) 0.64524(6) 0.0304(3) Uani d 1
H H11 1.1119 0.4404 0.6277 0.036 Uiso calc 1
C C12 0.9170(3) 0.33692(9) 0.65452(6) 0.0365(3) Uani d 1
H H12 1.0042 0.2874 0.6445 0.044 Uiso calc 1
C C13 0.7022(2) 0.33657(9) 0.68190(6) 0.0348(3) Uani d 1
H H13 0.6194 0.2868 0.6936 0.042 Uiso calc 1
C C14 0.6360(2) 0.42042(8) 0.68838(6) 0.0284(3) Uani d 1
H H14 0.4988 0.4396 0.7056 0.034 Uiso calc 1
C C15 0.4654(2) 0.60777(8) 0.60170(5) 0.0236(2) Uani d 1
H H15 0.4279 0.5502 0.5895 0.028 Uiso calc 1
C C16 0.0083(2) 0.71292(8) 0.52114(5) 0.0247(2) Uani d 1
C C17 0.0773(2) 0.80070(8) 0.52864(6) 0.0304(3) Uani d 1
H H17 0.2187 0.8136 0.5512 0.037 Uiso calc 1
C C18 -0.0544(2) 0.86720(8) 0.50421(6) 0.0320(3) Uani d 1
H H18 -0.0038 0.9254 0.5096 0.038 Uiso calc 1
C C19 -0.2638(2) 0.84940(8) 0.47125(6) 0.0285(3) Uani d 1
C C20 -0.3414(2) 0.76630(8) 0.46297(5) 0.0269(3) Uani d 1
H H20 -0.4847 0.7551 0.4408 0.032 Uiso calc 1
C C21 -0.2072(2) 0.69842(7) 0.48756(5) 0.0241(2) Uani d 1

loop_
_atom_site_aniso_label
_atom_site_aniso_U_11
_atom_site_aniso_U_22
_atom_site_aniso_U_33
_atom_site_aniso_U_12
_atom_site_aniso_U_13
_atom_site_aniso_U_23
O1 0.0399(5) 0.0267(5) 0.0456(6) 0.0029(4) 0.0011(4) 0.0057(4)
O2 0.0423(6) 0.0412(6) 0.0629(7) 0.0049(5) -0.0245(5) 0.0074(5)
O3 0.0296(5) 0.0349(5) 0.0410(5) -0.0028(4) -0.0129(4) -0.0048(4)
O4 0.0302(5) 0.0241(5) 0.0442(5) 0.0018(4) -0.0058(4) -0.0011(4)
N1 0.0234(5) 0.0212(5) 0.0272(5) 0.0005(4) -0.0034(4) -0.0015(4)
N2 0.0285(5) 0.0212(5) 0.0305(5) 0.0007(4) -0.0028(4) -0.0014(4)
N3 0.0242(5) 0.0210(5) 0.0240(5) 0.0003(4) -0.0023(4) -0.0007(4)
N4 0.0224(5) 0.0259(5) 0.0276(5) 0.0003(4) -0.0039(4) -0.0006(4)
N5 0.0237(5) 0.0232(5) 0.0297(5) -0.0004(4) -0.0052(4) -0.0014(4)
N6 0.0317(6) 0.0313(6) 0.0343(6) 0.0039(5) -0.0024(5) 0.0050(4)
N7 0.0252(5) 0.0278(5) 0.0248(5) 0.0003(4) -0.0012(4) -0.0024(4)
C1 0.0217(5) 0.0265(6) 0.0237(6) 0.0024(5) -0.0016(4) -0.0029(5)
C2 0.0267(6) 0.0250(6) 0.0306(6) -0.0015(5) -0.0011(5) -0.0014(5)
C3 0.0241(6) 0.0318(7) 0.0343(7) -0.0025(5) -0.0050(5) -0.0052(5)
C4 0.0273(6) 0.0343(7) 0.0308(6) 0.0015(5) -0.0075(5) -0.0015(5)
C5 0.0320(7) 0.0303(6) 0.0304(6) -0.0020(5) -0.0041(5) 0.0044(5)
C6 0.0241(6) 0.0300(6) 0.0282(6) -0.0042(5) -0.0024(5) 0.0011(5)
C7 0.0219(5) 0.0229(6) 0.0228(6) -0.0005(4) -0.0006(4) -0.0016(4)
C8 0.0232(6) 0.0229(6) 0.0229(6) 0.0006(4) 0.0008(4) -0.0002(4)
C9 0.0251(6) 0.0240(6) 0.0255(6) 0.0004(5) 0.0003(4) -0.0010(4)
C10 0.0351(7) 0.0226(6) 0.0359(7) 0.0012(5) -0.0053(5) -0.0012(5)
C11 0.0312(6) 0.0287(6) 0.0317(6) 0.0048(5) 0.0047(5) -0.0013(5)
C12 0.0490(8) 0.0243(6) 0.0362(7) 0.0084(6) 0.0033(6) -0.0006(5)
C13 0.0465(8) 0.0247(6) 0.0329(7) -0.0059(6) -0.0009(6) 0.0029(5)
C14 0.0271(6) 0.0295(6) 0.0281(6) -0.0031(5) -0.0009(5) 0.0007(5)
C15 0.0244(6) 0.0215(6) 0.0246(6) -0.0010(4) -0.0001(4) -0.0004(4)
C16 0.0232(6) 0.0257(6) 0.0251(6) 0.0015(5) 0.0002(4) 0.0011(4)
C17 0.0264(6) 0.0268(6) 0.0371(7) -0.0019(5) -0.0059(5) 0.0011(5)
C18 0.0306(7) 0.0250(6) 0.0396(7) -0.0020(5) -0.0033(5) 0.0027(5)
C19 0.0273(6) 0.0280(6) 0.0299(6) 0.0040(5) -0.0014(5) 0.0045(5)
C20 0.0243(6) 0.0310(6) 0.0251(6) 0.0019(5) -0.0018(4) 0.0001(5)
C21 0.0241(6) 0.0244(6) 0.0235(6) -0.0011(5) 0.0002(4) -0.0012(4)

loop_
_atom_type_symbol
_atom_type_description
_atom_type_scat_dispersion_real
_atom_type_scat_dispersion_imag
_atom_type_scat_source
C C 0.0181 0.0091 'International Tables Vol C Tables 4.2.6.8 and 6.1.1.4'
H H 0.0000 0.0000 'International Tables Vol C Tables 4.2.6.8 and 6.1.1.4'
N N 0.0311 0.0180 'International Tables Vol C Tables 4.2.6.8 and 6.1.1.4'
O O 0.0492 0.0322 'International Tables Vol C Tables 4.2.6.8 and 6.1.1.4'

loop_
_geom_angle_atom_site_label_1
_geom_angle_atom_site_label_2
_geom_angle_atom_site_label_3
_geom_angle
C7 N1 N2 110.87(9)
C7 N1 C1 130.77(10)
N2 N1 C1 118.20(9)
C9 N2 N1 105.75(9)
C11 N3 C14 108.66(10)
C11 N3 C7 125.81(10)
C14 N3 C7 124.97(10)
C15 N4 N5 115.85(10)
C16 N5 N4 118.63(10)
C16 N5 H5A 119.2
N4 N5 H5A 122.1
O2 N6 O1 123.59(11)
O2 N6 C19 118.15(11)
O1 N6 C19 118.26(11)
O3 N7 O4 122.13(10)
O3 N7 C21 119.32(10)
O4 N7 C21 118.55(9)
C6 C1 C2 120.80(11)
C6 C1 N1 121.12(11)
C2 C1 N1 118.04(11)
C3 C2 C1 119.34(12)
C3 C2 H2 120.3
C1 C2 H2 120.3
C4 C3 C2 120.38(12)
C4 C3 H3 119.8
C2 C3 H3 119.8
C5 C4 C3 119.70(12)
C5 C4 H4 120.1
C3 C4 H4 120.1
C4 C5 C6 120.88(12)
C4 C5 H5 119.6
C6 C5 H5 119.6
C5 C6 C1 118.87(11)
C5 C6 H6 120.6
C1 C6 H6 120.6
N1 C7 C8 107.55(10)
N1 C7 N3 122.82(10)
C8 C7 N3 129.63(10)
C7 C8 C9 104.47(10)
C7 C8 C15 126.04(11)
C9 C8 C15 129.44(11)
N2 C9 C8 111.35(10)
N2 C9 C10 119.82(11)
C8 C9 C10 128.81(11)
C9 C10 H10A 109.5
C9 C10 H10B 109.5
H10A C10 H10B 109.5
C9 C10 H10C 109.5
H10A C10 H10C 109.5
H10B C10 H10C 109.5
C12 C11 N3 108.17(12)
C12 C11 H11 125.9
N3 C11 H11 125.9
C11 C12 C13 107.61(12)
C11 C12 H12 126.2
C13 C12 H12 126.2
C14 C13 C12 107.58(12)
C14 C13 H13 126.2
C12 C13 H13 126.2
C13 C14 N3 107.98(11)
C13 C14 H14 126.0
N3 C14 H14 126.0
N4 C15 C8 119.65(11)
N4 C15 H15 120.2
C8 C15 H15 120.2
N5 C16 C17 119.99(11)
N5 C16 C21 123.88(11)
C17 C16 C21 116.13(11)
C18 C17 C16 121.76(12)
C18 C17 H17 119.1
C16 C17 H17 119.1
C17 C18 C19 119.82(12)
C17 C18 H18 120.1
C19 C18 H18 120.1
C20 C19 C18 121.32(11)
C20 C19 N6 119.01(11)
C18 C19 N6 119.67(11)
C19 C20 C21 118.99(11)
C19 C20 H20 120.5
C21 C20 H20 120.5
C20 C21 C16 121.97(11)
C20 C21 N7 115.90(10)
C16 C21 N7 122.13(10)

loop_
_geom_bond_atom_site_label_1
_geom_bond_atom_site_label_2
_geom_bond_distance
O1 N6 1.2291(15)
O2 N6 1.2255(15)
O3 N7 1.2279(13)
O4 N7 1.2416(13)
N1 C7 1.3636(15)
N1 N2 1.3708(14)
N1 C1 1.4305(14)
N2 C9 1.3254(15)
N3 C11 1.3769(16)
N3 C14 1.3806(16)
N3 C7 1.4012(15)
N4 C15 1.2834(16)
N4 N5 1.3747(14)
N5 C16 1.3527(15)
N5 H5A 0.9184
N6 C19 1.4579(16)
N7 C21 1.4410(15)
C1 C6 1.3906(17)
C1 C2 1.3921(17)
C2 C3 1.3891(17)
C2 H2 0.9500
C3 C4 1.3858(19)
C3 H3 0.9500
C4 C5 1.3847(18)
C4 H4 0.9500
C5 C6 1.3898(17)
C5 H5 0.9500
C6 H6 0.9500
C7 C8 1.3822(16)
C8 C9 1.4213(16)
C8 C15 1.4469(16)
C9 C10 1.4928(16)
C10 H10A 0.9800
C10 H10B 0.9800
C10 H10C 0.9800
C11 C12 1.3589(19)
C11 H11 0.9500
C12 C13 1.418(2)
C12 H12 0.9500
C13 C14 1.3609(19)
C13 H13 0.9500
C14 H14 0.9500
C15 H15 0.9500
C16 C17 1.4201(17)
C16 C21 1.4246(16)
C17 C18 1.3677(18)
C17 H17 0.9500
C18 C19 1.3973(18)
C18 H18 0.9500
C19 C20 1.3683(18)
C20 C21 1.3924(17)
C20 H20 0.9500

loop_
_geom_hbond_atom_site_label_D
_geom_hbond_atom_site_label_H
_geom_hbond_atom_site_label_A
_geom_hbond_site_symmetry_A
_geom_hbond_distance_DH
_geom_hbond_distance_HA
_geom_hbond_distance_DA
_geom_hbond_angle_DHA
_geom_hbond_publ_flag
N5 H5A O4 . 0.92 1.97 2.6208(13) 126 yes
N5 H5A O4 3_566 0.92 2.34 3.2065(13) 158 yes
C15 H15 O3 3_566 0.95 2.59 3.4853(15) 158 yes
C18 H18 O1 3_576 0.95 2.40 3.1887(16) 140 yes

loop_
_geom_torsion_atom_site_label_1
_geom_torsion_atom_site_label_2
_geom_torsion_atom_site_label_3
_geom_torsion_atom_site_label_4
_geom_torsion
C7 N1 N2 C9 1.25(13)
C1 N1 N2 C9 -174.68(10)
C15 N4 N5 C16 -177.12(11)
C7 N1 C1 C6 -26.82(18)
N2 N1 C1 C6 148.16(11)
C7 N1 C1 C2 155.46(12)
N2 N1 C1 C2 -29.57(15)
C6 C1 C2 C3 0.61(18)
N1 C1 C2 C3 178.34(11)
C1 C2 C3 C4 0.50(19)
C2 C3 C4 C5 -0.8(2)
C3 C4 C5 C6 -0.1(2)
C4 C5 C6 C1 1.2(2)
C2 C1 C6 C5 -1.45(19)
N1 C1 C6 C5 -179.11(11)
N2 N1 C7 C8 -1.12(13)
C1 N1 C7 C8 174.14(11)
N2 N1 C7 N3 179.54(10)
C1 N1 C7 N3 -5.19(19)
C11 N3 C7 N1 -60.95(16)
C14 N3 C7 N1 109.43(13)
C11 N3 C7 C8 119.87(14)
C14 N3 C7 C8 -69.75(17)
N1 C7 C8 C9 0.52(12)
N3 C7 C8 C9 179.80(11)
N1 C7 C8 C15 -177.05(11)
N3 C7 C8 C15 2.2(2)
N1 N2 C9 C8 -0.90(13)
N1 N2 C9 C10 177.49(11)
C7 C8 C9 N2 0.25(13)
C15 C8 C9 N2 177.71(11)
C7 C8 C9 C10 -177.97(12)
C15 C8 C9 C10 -0.5(2)
C14 N3 C11 C12 0.56(14)
C7 N3 C11 C12 172.24(11)
N3 C11 C12 C13 -0.41(15)
C11 C12 C13 C14 0.11(16)
C12 C13 C14 N3 0.22(15)
C11 N3 C14 C13 -0.48(14)
C7 N3 C14 C13 -172.26(11)
N5 N4 C15 C8 -177.73(10)
C7 C8 C15 N4 175.05(11)
C9 C8 C15 N4 -1.91(19)
N4 N5 C16 C17 6.28(17)
N4 N5 C16 C21 -173.53(11)
N5 C16 C17 C18 179.26(12)
C21 C16 C17 C18 -0.92(19)
C16 C17 C18 C19 0.5(2)
C17 C18 C19 C20 0.3(2)
C17 C18 C19 N6 -179.94(12)
O2 N6 C19 C20 -1.03(18)
O1 N6 C19 C20 178.62(12)
O2 N6 C19 C18 179.19(13)
O1 N6 C19 C18 -1.16(18)
C18 C19 C20 C21 -0.56(19)
N6 C19 C20 C21 179.67(11)
C19 C20 C21 C16 0.08(18)
C19 C20 C21 N7 179.52(11)
N5 C16 C21 C20 -179.55(11)
C17 C16 C21 C20 0.64(17)
N5 C16 C21 N7 1.04(18)
C17 C16 C21 N7 -178.78(11)
O3 N7 C21 C20 -3.71(16)
O4 N7 C21 C20 176.00(11)
O3 N7 C21 C16 175.74(11)
O4 N7 C21 C16 -4.56(16)
